data_7133547
loop_
_publ_author_name
'Patyk-Ka&#x17a;mierczak, Ewa'
'Ka&#x17a;mierczak, Micha&#x142;'

_publ_section_title
;
 Metal-free negative linear compressibility (NLC) material - the cocrystal
 of 1,2-bis(4-pyridyl)ethane and fumaric acid.
;
_journal_issue 75
_journal_name_full 'Chemical communications (Cambridge, England)'
_journal_page_first 10310
_journal_page_last 10313
_journal_paper_doi 10.1039/d4cc02183e
_journal_volume 60
_journal_year 2024
_chemical_formula_moiety 'C12 H12 N2, C4 H4 O4'
_chemical_formula_sum 'C16 H16 N2 O4'
_chemical_formula_weight 300.31
_chemical_name_systematic '1,2-bis(4-Pyridyl)ethane fumaric acid'
_space_group_crystal_system monoclinic
_space_group_IT_number 15
_space_group_name_Hall '-I 2ya'
_space_group_name_H-M_alt 'I 1 2/a 1'
_atom_sites_solution_hydrogens geom
_audit_creation_date 2023-10-03
_audit_creation_method
;
Olex2 1.5
(compiled 2023.08.24 svn.re1ec1418 for OlexSys, GUI svn.r6817)
;
_audit_update_record
;
2024-03-15 deposited with the CCDC.	2024-08-08 downloaded from the CCDC.
;
_cell_angle_alpha 90
_cell_angle_beta 110.45(12)
_cell_angle_gamma 90
_cell_formula_units_Z 4
_cell_length_a 16.686(12)
_cell_length_b 4.6593(13)
_cell_length_c 19.75(3)
_cell_measurement_reflns_used 369
_cell_measurement_temperature 298
_cell_measurement_theta_max 23.1110
_cell_measurement_theta_min 2.7080
_cell_volume 1439(3)
_computing_cell_refinement 'CrysAlisPro 1.171.41.93a (Rigaku OD, 2020)'
_computing_data_collection 'CrysAlisPro 1.171.41.93a (Rigaku OD, 2020)'
_computing_data_reduction 'CrysAlisPro 1.171.41.93a (Rigaku OD, 2020)'
_computing_molecular_graphics 'Olex2 1.5 (Dolomanov et al., 2009)'
_computing_publication_material 'Olex2 1.5 (Dolomanov et al., 2009)'
_computing_structure_refinement 'SHELXL 2014/7 (Sheldrick, 2015)'
_computing_structure_solution 'SHELXT 2014/4 (Sheldrick, 2014)'
_diffrn_ambient_pressure 350000
_diffrn_ambient_temperature 298.00
_diffrn_detector 'CCD plate'
_diffrn_detector_area_resol_mean 16.1544
_diffrn_detector_type Eos
_diffrn_measured_fraction_theta_full 0.245
_diffrn_measured_fraction_theta_max 0.225
_diffrn_measurement_details
;
List of Runs (angles in degrees, time in seconds):

  # Type    Start    End  Width  t~exp~   \w     \q     \k     \f   Frames
#--------------------------------------------------------------------------
  1  \w     -4.00  42.00   1.00   20.00    --   -0.43 -57.00-150.00   46
  2  \w    -32.00  27.00   1.00   40.00    --   28.43  39.00 -12.00   59
  3  \w      9.00  38.00   1.00   40.00    --   28.43 -77.00  30.00   29
  4  \w    -39.00   9.00   1.00   40.00    --   28.43   0.00-150.00   48
  5  \w     68.00 111.00   1.00   40.00    --   28.43 178.00  90.00   43
  6  \w    -17.00  12.00   1.00   40.00    --  -29.29 -67.00-157.00   29
  7  \w    -62.00  17.00   1.00   40.00    --  -29.29  67.00 157.00   79
  8  \w    -16.00  36.00   1.00   40.00    --  -29.29 -37.00-180.00   52
  9  \w    -39.00   9.00   1.00   40.00    --  -29.29   0.00-150.00   48
 10  \w    -27.00  31.00   1.00   40.00    --  -29.29 -39.00  12.00   58
 11  \w    -84.00  -5.00   1.00   40.00    --  -29.29 114.00 136.00   79
 12  \w    -38.00  -9.00   1.00   20.00    --   -0.43  77.00 -60.00   29
 13  \w     29.00  63.00   1.00   40.00    --   28.43 -99.00-120.00   34
 14  \w      5.00  33.00   1.00   40.00    --  -29.29-114.00  44.00   28
;
_diffrn_measurement_device 'four-circle diffractometer'
_diffrn_measurement_device_type 'Xcalibur, Eos'
_diffrn_measurement_method '\w scans'
_diffrn_orient_matrix_type 'CrysAlisPro convention (1999,Acta A55,543-557)'
_diffrn_orient_matrix_UB_11 0.0252533000
_diffrn_orient_matrix_UB_12 0.0599734000
_diffrn_orient_matrix_UB_13 0.0337929000
_diffrn_orient_matrix_UB_21 -0.0375788000
_diffrn_orient_matrix_UB_22 0.0314214000
_diffrn_orient_matrix_UB_23 0.0075515000
_diffrn_orient_matrix_UB_31 0.0024423000
_diffrn_orient_matrix_UB_32 -0.1362195000
_diffrn_orient_matrix_UB_33 0.0165733000
_diffrn_radiation_monochromator graphite
_diffrn_radiation_probe x-ray
_diffrn_radiation_type 'Mo K\a'
_diffrn_radiation_wavelength 0.71073
_diffrn_reflns_av_R_equivalents 0.0750
_diffrn_reflns_av_unetI/netI 0.1003
_diffrn_reflns_Laue_measured_fraction_full 0.245
_diffrn_reflns_Laue_measured_fraction_max 0.225
_diffrn_reflns_limit_h_max 20
_diffrn_reflns_limit_h_min -18
_diffrn_reflns_limit_k_max 5
_diffrn_reflns_limit_k_min -5
_diffrn_reflns_limit_l_max 14
_diffrn_reflns_limit_l_min -17
_diffrn_reflns_number 1080
_diffrn_reflns_point_group_measured_fraction_full 0.245
_diffrn_reflns_point_group_measured_fraction_max 0.225
_diffrn_reflns_theta_full 25.242
_diffrn_reflns_theta_max 26.239
_diffrn_reflns_theta_min 2.761
_diffrn_source 'fine-focus sealed X-ray tube'
_diffrn_source_type 'Enhance (Mo) X-ray Source'
_exptl_absorpt_coefficient_mu 0.101
_exptl_absorpt_correction_T_max 0.997
_exptl_absorpt_correction_T_min 0.996
_exptl_absorpt_correction_type gaussian
_exptl_absorpt_process_details
;
CrysAlisPro 1.171.41.93a (Rigaku Oxford Diffraction, 2020)
Numerical absorption correction based on gaussian integration over
a multifaceted crystal model (Absorb Angel (2004) J. Appl. Cryst. 37:486-492)
;
_exptl_crystal_colour colourless
_exptl_crystal_colour_primary colourless
_exptl_crystal_density_diffrn 1.386
_exptl_crystal_description prism
_exptl_crystal_F_000 632
_exptl_crystal_size_max 0.218
_exptl_crystal_size_mid 0.191
_exptl_crystal_size_min 0.037
_refine_diff_density_max 0.212
_refine_diff_density_min -0.172
_refine_diff_density_rms 0.056
_refine_ls_extinction_method none
_refine_ls_goodness_of_fit_ref 1.004
_refine_ls_hydrogen_treatment constr
_refine_ls_matrix_type full
_refine_ls_number_parameters 46
_refine_ls_number_reflns 329
_refine_ls_number_restraints 0
_refine_ls_restrained_S_all 1.004
_refine_ls_R_factor_all 0.1554
_refine_ls_R_factor_gt 0.0891
_refine_ls_shift/su_max 0.000
_refine_ls_shift/su_mean 0.000
_refine_ls_structure_factor_coef Fsqd
_refine_ls_weighting_details 'w=1/[\s^2^(Fo^2^)+(0.1591P)^2^] where P=(Fo^2^+2Fc^2^)/3'
_refine_ls_weighting_scheme calc
_refine_ls_wR_factor_gt 0.2160
_refine_ls_wR_factor_ref 0.2671
_reflns_Friedel_coverage 0.000
_reflns_number_gt 180
_reflns_number_total 329
_reflns_threshold_expression 'I > 2\s(I)'
_cod_data_source_file d4cc02183e3.cif
_cod_data_source_block etyfum_035
_cod_depositor_comments 'Adding full bibliography for 7133545--7133558.cif.'
_cod_original_cell_volume 1439(2)
_cod_database_code 7133547
_shelx_shelxl_version_number 2014/7
_chemical_oxdiff_formula 'C12 H12 N2, C4 H4 O4'
_shelx_space_group_comment
;
The symmetry employed for this shelxl refinement is uniquely defined
by the following loop, which should always be used as a source of
symmetry information in preference to the above space-group names.
They are only intended as comments.
;
_shelx_estimated_absorpt_t_max 0.996
_shelx_estimated_absorpt_t_min 0.978
_exptl_oxdiff_absorpt_process_details
;
Gaussian integration over a grid
of 16 x 16 x 16 points =  4096 total grid points
  Based upon method of Burnham (1966)
;
_diffrn.ambient_pressure_su 20000

_olex2_refinement_description
;
1. Fixed Uiso
 At 1.2 times of:
  All C(H) groups, All C(H,H) groups
 At 1.5 times of:
  All O(H) groups
2.a Secondary CH2 refined with riding coordinates:
 C6(H6A,H6B)
2.b Aromatic/amide H refined with riding coordinates:
 C1(H1), C2(H2), C4(H4), C5(H5), C8(H8)
2.c Idealised tetrahedral OH refined as rotating group:
 O1(H1A)
;
_ins_header
;
TITL ETYFUM_035 in I2/a 
REM I2/a (#15 in standard setting)
CELL 0.71073  16.686325   4.659302  19.754987  90.0000 110.4533  90.0000
ZERR    4.00   0.011809   0.001322   0.026015   0.0000   0.1204   0.0000
LATT  2
SYMM -x+1/2, y,-z 
SFAC C H N O
UNIT 64.00 64.00 8.00 16.00
SIZE 0.04 0.19 0.22
TREF
HKLF 4
END
;
_olex2_exptl_crystal_mounting_method
'Single crystal grown at ambient conditions was mounted in Merrill-Bassett diamond anvil cell, compressed to 3.00(3)GPa and then decompressed in steps to 0.35(2) GPa. Daphne oil 7575 was used as hydrostatic medium.'
_olex2_submission_special_instructions 'No special instructions were received'
_oxdiff_exptl_absorpt_empirical_details
;
Empirical correction (ABSPACK) includes:
- Absorption correction using spherical harmonics
- Frame scaling
;
_oxdiff_exptl_absorpt_empirical_full_max 2.408
_oxdiff_exptl_absorpt_empirical_full_min 0.423

loop_
_space_group_symop_operation_xyz
'x, y, z'
'-x+1/2, y, -z'
'x+1/2, y+1/2, z+1/2'
'-x+1, y+1/2, -z+1/2'
'-x, -y, -z'
'x-1/2, -y, z'
'-x+1/2, -y+1/2, -z+1/2'
'x, -y+1/2, z+1/2'

loop_
_atom_site_label
_atom_site_type_symbol
_atom_site_fract_x
_atom_site_fract_y
_atom_site_fract_z
_atom_site_U_iso_or_equiv
_atom_site_adp_type
_atom_site_occupancy
_atom_site_site_symmetry_order
_atom_site_calc_flag
_atom_site_refinement_flags_posn
_atom_site_refinement_flags_adp
_atom_site_refinement_flags_occupancy
_atom_site_disorder_assembly
_atom_site_disorder_group
C1 C 0.1552(12) 0.399(3) 0.4111(15) 0.043(4) Uiso 1 1 d . . . . .
H1 H 0.2135 0.4378 0.4261 0.052 Uiso 1 1 calc R U . . .
C2 C 0.1308(9) 0.201(2) 0.4521(11) 0.051(4) Uiso 1 1 d . . . . .
H2 H 0.1691 0.1244 0.4945 0.062 Uiso 1 1 calc R U . . .
C3 C 0.0415(11) 0.122(3) 0.4244(13) 0.037(3) Uiso 1 1 d . . . . .
C4 C -0.0054(11) 0.261(2) 0.3691(12) 0.042(4) Uiso 1 1 d . . . . .
H4 H -0.0643 0.2312 0.3530 0.050 Uiso 1 1 calc R U . . .
C5 C 0.0266(9) 0.451(2) 0.3323(12) 0.046(4) Uiso 1 1 d . . . . .
H5 H -0.0097 0.5289 0.2891 0.055 Uiso 1 1 calc R U . . .
C6 C 0.0117(7) -0.079(2) 0.4714(9) 0.038(3) Uiso 1 1 d . . . . .
H6A H -0.0377 -0.1858 0.4411 0.045 Uiso 1 1 calc R U . . .
H6B H 0.0568 -0.2155 0.4946 0.045 Uiso 1 1 calc R U . . .
N1 N 0.1105(10) 0.530(2) 0.3575(12) 0.040(3) Uiso 1 1 d . . . . .
C7 C 0.2431(14) 0.972(3) 0.3234(16) 0.049(4) Uiso 1 1 d . . . . .
C8 C 0.2723(13) 1.202(3) 0.2807(14) 0.042(3) Uiso 1 1 d . . . . .
H8 H 0.3273 1.2750 0.3019 0.051 Uiso 1 1 calc R U . . .
O1 O 0.1628(6) 0.8953(15) 0.2856(7) 0.056(3) Uiso 1 1 d . . . . .
H1A H 0.1461 0.7801 0.3092 0.083 Uiso 1 1 calc R U . . .
O2 O 0.2888(8) 0.883(2) 0.3797(10) 0.063(3) Uiso 1 1 d . . . . .

loop_
_atom_type_symbol
_atom_type_description
_atom_type_scat_dispersion_real
_atom_type_scat_dispersion_imag
_atom_type_scat_source
C C 0.0033 0.0016 'International Tables Vol C Tables 4.2.6.8 and 6.1.1.4'
H H 0.0000 0.0000 'International Tables Vol C Tables 4.2.6.8 and 6.1.1.4'
N N 0.0061 0.0033 'International Tables Vol C Tables 4.2.6.8 and 6.1.1.4'
O O 0.0106 0.0060 'International Tables Vol C Tables 4.2.6.8 and 6.1.1.4'

loop_
_exptl_crystal_face_index_h
_exptl_crystal_face_index_k
_exptl_crystal_face_index_l
_exptl_crystal_face_perp_dist
17 -4 1 0.0328
24 0 -10 0.0531
10 5 -14 0.0560
-14 5 -4 0.1520
-23 -1 11 0.1471
-14 -5 15 0.1338
0 -3 -19 0.0260
0 3 18 0.0090

loop_
_geom_angle_atom_site_label_1
_geom_angle_atom_site_label_2
_geom_angle_atom_site_label_3
_geom_angle
_geom_angle_site_symmetry_1
_geom_angle_site_symmetry_3
_geom_angle_publ_flag
C2 C1 H1 115.6 . . ?
N1 C1 H1 115.6 . . ?
N1 C1 C2 128.7(19) . . ?
C1 C2 H2 122.4 . . ?
C1 C2 C3 115.2(17) . . ?
C3 C2 H2 122.4 . . ?
C2 C3 C6 116.2(17) . . ?
C4 C3 C2 116.0(13) . . ?
C4 C3 C6 127.0(16) . . ?
C3 C4 H4 118.4 . . ?
C3 C4 C5 123.1(18) . . ?
C5 C4 H4 118.4 . . ?
C4 C5 H5 119.2 . . ?
N1 C5 C4 121.5(18) . . ?
N1 C5 H5 119.2 . . ?
C3 C6 H6A 109.1 . . ?
C3 C6 H6B 109.1 . . ?
C6 C6 C3 112.5(11) 5_556 . ?
C6 C6 H6A 109.1 5_556 . ?
C6 C6 H6B 109.1 5_556 . ?
H6A C6 H6B 107.8 . . ?
C1 N1 C5 114.9(15) . . ?
O1 C7 C8 109(2) . . ?
O2 C7 C8 122(2) . . ?
O2 C7 O1 128.4(15) . . ?
C7 C8 H8 117.3 . . ?
C8 C8 C7 125(3) 7_575 . ?
C8 C8 H8 117.3 7_575 . ?
C7 O1 H1A 109.5 . . ?

loop_
_geom_bond_atom_site_label_1
_geom_bond_atom_site_label_2
_geom_bond_distance
_geom_bond_site_symmetry_2
_geom_bond_publ_flag
C1 H1 0.9300 . ?
C1 C2 1.379(17) . ?
C1 N1 1.22(3) . ?
C2 H2 0.9300 . ?
C2 C3 1.44(2) . ?
C3 C4 1.28(3) . ?
C3 C6 1.520(17) . ?
C4 H4 0.9300 . ?
C4 C5 1.370(15) . ?
C5 H5 0.9300 . ?
C5 N1 1.361(16) . ?
C6 C6 1.51(2) 5_556 ?
C6 H6A 0.9700 . ?
C6 H6B 0.9700 . ?
C7 C8 1.541(18) . ?
C7 O1 1.34(2) . ?
C7 O2 1.18(3) . ?
C8 C8 1.27(5) 7_575 ?
C8 H8 0.9300 . ?
O1 H1A 0.8200 . ?

loop_
_geom_torsion_atom_site_label_1
_geom_torsion_atom_site_label_2
_geom_torsion_atom_site_label_3
_geom_torsion_atom_site_label_4
_geom_torsion
_geom_torsion_site_symmetry_1
_geom_torsion_site_symmetry_2
_geom_torsion_site_symmetry_3
_geom_torsion_site_symmetry_4
_geom_torsion_publ_flag
C1 C2 C3 C4 -6(2) . . . . ?
C1 C2 C3 C6 -175.7(11) . . . . ?
C2 C1 N1 C5 -6(3) . . . . ?
C2 C3 C4 C5 7(3) . . . . ?
C2 C3 C6 C6 84.8(16) . . . 5_556 ?
C3 C4 C5 N1 -8(3) . . . . ?
C4 C3 C6 C6 -84(3) . . . 5_556 ?
C4 C5 N1 C1 6(2) . . . . ?
C6 C3 C4 C5 175.9(10) . . . . ?
N1 C1 C2 C3 6(3) . . . . ?
O1 C7 C8 C8 -1(3) . . . 7_575 ?
O2 C7 C8 C8 177(2) . . . 7_575 ?

loop_
_exptl_oxdiff_crystal_face_indexfrac_h
_exptl_oxdiff_crystal_face_indexfrac_k
_exptl_oxdiff_crystal_face_indexfrac_l
_exptl_oxdiff_crystal_face_x
_exptl_oxdiff_crystal_face_y
_exptl_oxdiff_crystal_face_z
17.3995 -3.9558 0.7047 0.2260 -0.7728 0.5930
23.5038 0.4018 -9.9934 0.2799 -0.9461 -0.1630
10.3368 5.3478 -14.2464 0.1003 -0.3280 -0.9393
-13.9907 4.7371 -3.5317 -0.1886 0.6479 -0.7380
-23.2739 -0.9474 10.9426 -0.2748 0.9275 0.2536
-13.9883 -4.7980 14.6326 -0.1465 0.4854 0.8619
0.0429 -2.7640 -19.4862 -0.8232 -0.2356 0.0537
0.1675 2.5821 18.3442 0.7790 0.2134 -0.0473
